data_7013342
loop_
_publ_author_name
'Jamie F. Bickley'
'Annemarie A. La Pens\'ee'
'Simon J. Higgins'
'Clare A. Stuart'

_publ_section_title
;
 Syntheses, characterisation and some ligand substitution chemistry of
 Ru(II)--diphosphine triflate complexes
;
_journal_issue 24
_journal_name_full 'Dalton Trans.'
_journal_page_first 4663
_journal_page_last 4668
_journal_paper_doi 10.1039/b306552a
_journal_year 2003
_chemical_formula_sum 'C61 H64 Cl2 F6 O12 P6 Ru S2'
_chemical_formula_weight 1525.16
_chemical_name_systematic
;
?
;
_space_group_IT_number 14
_symmetry_cell_setting monoclinic
_symmetry_space_group_name_Hall '-P 2yn'
_symmetry_space_group_name_H-M 'P 1 21/n 1'
_atom_sites_solution_hydrogens geom
_atom_sites_solution_primary direct
_atom_sites_solution_secondary difmap
_audit_creation_method SHELXL-97
_cell_angle_alpha 90.00
_cell_angle_beta 106.126(13)
_cell_angle_gamma 90.00
_cell_formula_units_Z 4
_cell_length_a 19.540(2)
_cell_length_b 13.8934(14)
_cell_length_c 25.426(3)
_cell_measurement_temperature 213(2)
_cell_volume 6631.0(13)
_computing_structure_refinement 'SHELXL-97 (Sheldrick, 1997)'
_computing_structure_solution 'SHELXS-97 (Sheldrick, 1990)'
_diffrn_ambient_temperature 213(2)
_diffrn_measured_fraction_theta_full 0.951
_diffrn_measured_fraction_theta_max 0.951
_diffrn_radiation_monochromator graphite
_diffrn_radiation_source 'fine-focus sealed tube'
_diffrn_radiation_type MoK\a
_diffrn_radiation_wavelength 0.71073
_diffrn_reflns_av_R_equivalents 0.1586
_diffrn_reflns_av_sigmaI/netI 0.1580
_diffrn_reflns_limit_h_max 21
_diffrn_reflns_limit_h_min -20
_diffrn_reflns_limit_k_max 14
_diffrn_reflns_limit_k_min -14
_diffrn_reflns_limit_l_max 27
_diffrn_reflns_limit_l_min -27
_diffrn_reflns_number 31220
_diffrn_reflns_theta_full 22.49
_diffrn_reflns_theta_max 22.49
_diffrn_reflns_theta_min 1.82
_exptl_absorpt_coefficient_mu 0.528
_exptl_crystal_colour colourless
_exptl_crystal_density_diffrn 1.528
_exptl_crystal_density_method 'not measured'
_exptl_crystal_F_000 3120
_exptl_crystal_size_max 0.45
_exptl_crystal_size_mid 0.25
_exptl_crystal_size_min 0.2
_refine_diff_density_max 0.697
_refine_diff_density_min -0.493
_refine_diff_density_rms 0.092
_refine_ls_extinction_coef 0.00031(6)
_refine_ls_extinction_expression Fc^*^=kFc[1+0.001xFc^2^\l^3^/sin(2\q)]^-1/4^
_refine_ls_extinction_method SHELXL
_refine_ls_goodness_of_fit_ref 0.869
_refine_ls_hydrogen_treatment mixed
_refine_ls_matrix_type full
_refine_ls_number_parameters 828
_refine_ls_number_reflns 8644
_refine_ls_number_restraints 0
_refine_ls_restrained_S_all 0.869
_refine_ls_R_factor_all 0.1311
_refine_ls_R_factor_gt 0.0658
_refine_ls_shift/su_max 0.003
_refine_ls_shift/su_mean 0.000
_refine_ls_structure_factor_coef Fsqd
_refine_ls_weighting_details 'w=1/[\s^2^(Fo^2^)+(0.0373P)^2^+0.0000P] where P=(Fo^2^+2Fc^2^)/3'
_refine_ls_weighting_scheme calc
_refine_ls_wR_factor_gt 0.1004
_refine_ls_wR_factor_ref 0.1167
_reflns_number_gt 4587
_reflns_number_total 8644
_reflns_threshold_expression >2sigma(I)
_cod_data_source_file b306552a.txt
_cod_data_source_block cs189
_cod_depositor_comments
;
The following automatic conversions were performed:

'_refine_ls_weighting_scheme' value 'calc
w=1/[\s^2^(Fo^2^)+(0.0373P)^2^+0.0000P] where P=(Fo^2^+2Fc^2^)/3' was
changed to 'calc'. New tag '_refine_ls_weighting_details' was
created. The value of the new tag was set to
'w=1/[\s^2^(Fo^2^)+(0.0373P)^2^+0.0000P] where P=(Fo^2^+2Fc^2^)/3'.

Automatic conversion script
Id: cif_fix_values 3143 2015-03-26 13:38:13Z robertas 
;
_cod_original_cell_volume 6630.8(13)
_cod_original_sg_symbol_H-M 'P 21/n'
_cod_database_code 7013342

loop_
_symmetry_equiv_pos_as_xyz
'x, y, z'
'-x+1/2, y+1/2, -z+1/2'
'-x, -y, -z'
'x-1/2, -y-1/2, z-1/2'

loop_
_atom_site_label
_atom_site_type_symbol
_atom_site_fract_x
_atom_site_fract_y
_atom_site_fract_z
_atom_site_U_iso_or_equiv
_atom_site_adp_type
_atom_site_occupancy
_atom_site_calc_flag
_atom_site_refinement_flags
_atom_site_disorder_assembly
_atom_site_disorder_group
C1 C 0.6355(4) 0.1191(6) 0.1583(3) 0.035(2) Uani 1 d . . .
C2 C 0.6480(4) 0.1952(7) 0.1262(3) 0.048(2) Uani 1 d . . .
H2 H 0.6371 0.2587 0.1339 0.058 Uiso 1 calc R . .
C3 C 0.6761(5) 0.1767(8) 0.0836(4) 0.065(3) Uani 1 d . . .
H3 H 0.6826 0.2284 0.0617 0.078 Uiso 1 calc R . .
C4 C 0.6951(5) 0.0870(8) 0.0716(4) 0.062(3) Uani 1 d . . .
H4 H 0.7162 0.0766 0.0431 0.075 Uiso 1 calc R . .
C5 C 0.6818(5) 0.0109(7) 0.1033(4) 0.062(3) Uani 1 d . . .
H5 H 0.6928 -0.0523 0.0952 0.074 Uiso 1 calc R . .
C6 C 0.6527(5) 0.0267(6) 0.1465(3) 0.046(2) Uani 1 d . . .
H6 H 0.6447 -0.0254 0.1676 0.055 Uiso 1 calc R . .
C7 C 0.6272(4) 0.0399(5) 0.2591(3) 0.0323(19) Uani 1 d . . .
C8 C 0.6912(4) 0.0454(6) 0.3012(3) 0.040(2) Uani 1 d . . .
H8 H 0.7175 0.1030 0.3072 0.047 Uiso 1 calc R . .
C9 C 0.7155(5) -0.0344(6) 0.3339(3) 0.045(2) Uani 1 d . . .
H9 H 0.7585 -0.0302 0.3620 0.054 Uiso 1 calc R . .
C10 C 0.6784(5) -0.1187(6) 0.3262(4) 0.050(2) Uani 1 d . . .
H10 H 0.6951 -0.1722 0.3487 0.060 Uiso 1 calc R . .
C11 C 0.6153(5) -0.1241(6) 0.2843(4) 0.050(2) Uani 1 d . . .
H11 H 0.5896 -0.1822 0.2784 0.060 Uiso 1 calc R . .
C12 C 0.5896(4) -0.0462(5) 0.2514(3) 0.038(2) Uani 1 d . . .
H12 H 0.5465 -0.0513 0.2235 0.045 Uiso 1 calc R . .
C13 C 0.6425(4) 0.2446(5) 0.2527(3) 0.0288(18) Uani 1 d . . .
C14 C 0.7077(4) 0.2761(6) 0.2558(3) 0.0347(19) Uani 1 d . . .
H14A H 0.743(4) 0.232(5) 0.237(3) 0.05(2) Uiso 1 d . . .
H14B H 0.727(5) 0.347(7) 0.277(4) 0.07(3) Uiso 1 d . . .
C15 C 0.5947(4) 0.4295(5) 0.2742(3) 0.034(2) Uani 1 d . . .
C16 C 0.6175(4) 0.4661(6) 0.2315(3) 0.038(2) Uani 1 d . . .
H16 H 0.6179 0.4258 0.2019 0.045 Uiso 1 calc R . .
C17 C 0.6398(4) 0.5605(6) 0.2309(4) 0.045(2) Uani 1 d . . .
H17 H 0.6558 0.5834 0.2016 0.054 Uiso 1 calc R . .
C18 C 0.6384(5) 0.6200(6) 0.2732(5) 0.060(3) Uani 1 d . . .
H18 H 0.6522 0.6847 0.2725 0.071 Uiso 1 calc R . .
C19 C 0.6170(5) 0.5864(6) 0.3169(4) 0.059(3) Uani 1 d . . .
H19 H 0.6182 0.6276 0.3465 0.070 Uiso 1 calc R . .
C20 C 0.5935(5) 0.4920(5) 0.3180(3) 0.044(2) Uani 1 d . . .
H20 H 0.5771 0.4701 0.3473 0.052 Uiso 1 calc R . .
C21 C 0.5969(4) 0.2859(5) 0.3508(3) 0.0280(16) Uani 1 d . . .
C22 C 0.5474(4) 0.3010(6) 0.3793(3) 0.0349(19) Uani 1 d . . .
H22 H 0.4993 0.3105 0.3600 0.042 Uiso 1 calc R . .
C23 C 0.5674(4) 0.3025(6) 0.4359(3) 0.043(2) Uani 1 d . . .
H23 H 0.5329 0.3138 0.4547 0.051 Uiso 1 calc R . .
C24 C 0.6362(5) 0.2877(7) 0.4646(3) 0.052(2) Uani 1 d . . .
H24 H 0.6495 0.2892 0.5030 0.062 Uiso 1 calc R . .
C25 C 0.6870(5) 0.2704(6) 0.4369(3) 0.049(2) Uani 1 d . . .
H25 H 0.7345 0.2587 0.4567 0.059 Uiso 1 calc R . .
C26 C 0.6678(4) 0.2703(5) 0.3792(3) 0.038(2) Uani 1 d . . .
H26 H 0.7023 0.2599 0.3604 0.045 Uiso 1 calc R . .
C27 C 0.4170(4) -0.0345(5) 0.2612(3) 0.0315(19) Uani 1 d . . .
C28 C 0.3600(4) -0.0614(6) 0.2159(3) 0.038(2) Uani 1 d . . .
H28 H 0.3339 -0.0139 0.1924 0.046 Uiso 1 calc R . .
C29 C 0.3426(5) -0.1560(6) 0.2061(4) 0.047(2) Uani 1 d . . .
H29 H 0.3044 -0.1730 0.1759 0.056 Uiso 1 calc R . .
C30 C 0.3802(5) -0.2268(6) 0.2397(4) 0.049(2) Uani 1 d . . .
H30 H 0.3688 -0.2920 0.2323 0.058 Uiso 1 calc R . .
C31 C 0.4342(5) -0.2008(6) 0.2841(3) 0.049(2) Uani 1 d . . .
H31 H 0.4596 -0.2487 0.3078 0.059 Uiso 1 calc R . .
C32 C 0.4524(4) -0.1048(5) 0.2949(3) 0.038(2) Uani 1 d . . .
H32 H 0.4896 -0.0883 0.3259 0.045 Uiso 1 calc R . .
C33 C 0.4788(4) 0.0933(5) 0.3458(3) 0.0291(18) Uani 1 d . . .
C34 C 0.4372(4) 0.1079(5) 0.3811(3) 0.034(2) Uani 1 d . . .
H34 H 0.3888 0.1239 0.3668 0.041 Uiso 1 calc R . .
C35 C 0.4659(5) 0.0992(6) 0.4374(3) 0.045(2) Uani 1 d . . .
H35 H 0.4374 0.1110 0.4610 0.054 Uiso 1 calc R . .
C36 C 0.5364(6) 0.0733(6) 0.4583(3) 0.051(3) Uani 1 d . . .
H36 H 0.5559 0.0663 0.4963 0.062 Uiso 1 calc R . .
C37 C 0.5781(5) 0.0578(6) 0.4236(3) 0.043(2) Uani 1 d . . .
H37 H 0.6260 0.0395 0.4381 0.051 Uiso 1 calc R . .
C38 C 0.5507(4) 0.0687(5) 0.3680(3) 0.0342(19) Uani 1 d . . .
H38 H 0.5801 0.0596 0.3448 0.041 Uiso 1 calc R . .
C39 C 0.3560(4) 0.1557(5) 0.2599(3) 0.0300(18) Uani 1 d . . .
C40 C 0.2953(5) 0.1219(8) 0.2650(3) 0.036(2) Uani 1 d . . .
H40A H 0.253(5) 0.157(5) 0.257(3) 0.04(2) Uiso 1 d . . .
H40B H 0.290(5) 0.064(8) 0.276(4) 0.07(4) Uiso 1 d . . .
C41 C 0.3799(4) 0.3568(5) 0.2846(3) 0.0307(18) Uani 1 d . . .
C42 C 0.4165(4) 0.4443(6) 0.2850(3) 0.042(2) Uani 1 d . . .
H42 H 0.4391 0.4572 0.2576 0.051 Uiso 1 calc R . .
C43 C 0.4193(5) 0.5117(6) 0.3262(3) 0.046(2) Uani 1 d . . .
H43 H 0.4435 0.5703 0.3264 0.056 Uiso 1 calc R . .
C44 C 0.3869(5) 0.4929(7) 0.3662(4) 0.053(2) Uani 1 d . . .
H44 H 0.3892 0.5384 0.3940 0.064 Uiso 1 calc R . .
C45 C 0.3506(4) 0.4070(6) 0.3662(3) 0.047(2) Uani 1 d . . .
H45 H 0.3278 0.3937 0.3934 0.056 Uiso 1 calc R . .
C46 C 0.3490(4) 0.3415(6) 0.3249(3) 0.036(2) Uani 1 d . . .
H46 H 0.3249 0.2830 0.3251 0.044 Uiso 1 calc R . .
C47 C 0.2913(4) 0.3044(6) 0.1805(3) 0.0311(18) Uani 1 d . . .
C48 C 0.2763(4) 0.4026(6) 0.1711(3) 0.041(2) Uani 1 d . . .
H48 H 0.3095 0.4489 0.1895 0.049 Uiso 1 calc R . .
C49 C 0.2123(5) 0.4321(7) 0.1346(3) 0.046(2) Uani 1 d . . .
H49 H 0.2034 0.4979 0.1269 0.055 Uiso 1 calc R . .
C50 C 0.1623(5) 0.3644(7) 0.1099(3) 0.053(3) Uani 1 d . . .
H50 H 0.1182 0.3848 0.0870 0.063 Uiso 1 calc R . .
C51 C 0.1754(5) 0.2674(7) 0.1182(3) 0.047(2) Uani 1 d . . .
H51 H 0.1410 0.2219 0.1007 0.056 Uiso 1 calc R . .
C52 C 0.2410(4) 0.2375(6) 0.1531(3) 0.037(2) Uani 1 d . . .
H52 H 0.2511 0.1714 0.1580 0.044 Uiso 1 calc R . .
C53 C 0.3092(5) 0.1243(9) 0.0536(3) 0.071(3) Uani 1 d . . .
H53A H 0.2584 0.1218 0.0494 0.085 Uiso 1 calc R . .
H53B H 0.3222 0.0734 0.0320 0.085 Uiso 1 calc R . .
H53C H 0.3214 0.1862 0.0410 0.085 Uiso 1 calc R . .
C54 C 0.4810(5) 0.0901(6) 0.0454(3) 0.046(2) Uani 1 d . . .
H54A H 0.4979 0.1322 0.0213 0.055 Uiso 1 calc R . .
H54B H 0.4394 0.0552 0.0244 0.055 Uiso 1 calc R . .
H54C H 0.5183 0.0447 0.0626 0.055 Uiso 1 calc R . .
C55 C 0.4117(6) -0.0741(7) 0.1096(4) 0.064(3) Uani 1 d . . .
H55A H 0.4329 -0.1364 0.1211 0.077 Uiso 1 calc R . .
H55B H 0.4107 -0.0628 0.0717 0.077 Uiso 1 calc R . .
H55C H 0.3634 -0.0730 0.1129 0.077 Uiso 1 calc R . .
C56 C 0.5180(6) 0.3669(8) 0.0602(3) 0.069(3) Uani 1 d . . .
H56A H 0.5641 0.3790 0.0541 0.082 Uiso 1 calc R . .
H56B H 0.4869 0.4215 0.0473 0.082 Uiso 1 calc R . .
H56C H 0.4972 0.3095 0.0404 0.082 Uiso 1 calc R . .
C57 C 0.3511(5) 0.3890(6) 0.0649(3) 0.055(3) Uani 1 d . . .
H57A H 0.3108 0.3587 0.0390 0.065 Uiso 1 calc R . .
H57B H 0.3792 0.4236 0.0451 0.065 Uiso 1 calc R . .
H57C H 0.3341 0.4335 0.0878 0.065 Uiso 1 calc R . .
C58 C 0.4633(5) 0.5289(6) 0.1522(4) 0.057(3) Uani 1 d . . .
H58A H 0.4528 0.5768 0.1766 0.068 Uiso 1 calc R . .
H58B H 0.4308 0.5366 0.1159 0.068 Uiso 1 calc R . .
H58C H 0.5119 0.5370 0.1505 0.068 Uiso 1 calc R . .
C59 C 0.5471(5) 0.7487(7) 0.0985(4) 0.056(3) Uani 1 d . . .
C60 C 0.2534(7) -0.3799(7) 0.0124(4) 0.066(3) Uani 1 d . . .
C61 C 0.0990(7) -0.1728(9) -0.0227(5) 0.100(4) Uani 1 d . . .
H61A H 0.1442 -0.1914 -0.0294 0.120 Uiso 1 calc R . .
H61B H 0.1007 -0.1919 0.0148 0.120 Uiso 1 calc R . .
P1 P 0.59565(10) 0.14293(14) 0.21473(8) 0.0279(5) Uani 1 d . . .
P2 P 0.57266(10) 0.30222(14) 0.27661(7) 0.0261(4) Uani 1 d . . .
P3 P 0.44182(10) 0.09417(13) 0.27188(7) 0.0252(4) Uani 1 d . . .
P4 P 0.37465(10) 0.26814(13) 0.22986(8) 0.0279(5) Uani 1 d . . .
P5 P 0.43256(11) 0.11170(14) 0.13537(8) 0.0303(5) Uani 1 d . . .
P6 P 0.46661(11) 0.33176(14) 0.14694(8) 0.0324(5) Uani 1 d . . .
S1 S 0.62411(12) 0.69676(18) 0.09000(9) 0.0537(6) Uani 1 d . . .
S2 S 0.26094(12) -0.30345(17) 0.07089(9) 0.0488(6) Uani 1 d . . .
O1 O 0.3483(3) 0.1113(4) 0.1117(2) 0.0438(15) Uani 1 d . . .
O2 O 0.4627(3) 0.1459(4) 0.0864(2) 0.0461(15) Uani 1 d . . .
O3 O 0.4539(3) 0.0014(3) 0.1443(2) 0.0350(13) Uani 1 d . . .
O4 O 0.5268(3) 0.3530(4) 0.1186(2) 0.0461(15) Uani 1 d . . .
O5 O 0.3954(3) 0.3149(4) 0.0993(2) 0.0468(15) Uani 1 d . . .
O6 O 0.4546(3) 0.4310(4) 0.1732(2) 0.0369(13) Uani 1 d . . .
O7 O 0.6777(3) 0.7196(5) 0.1397(2) 0.0694(19) Uani 1 d . . .
O8 O 0.6318(3) 0.7419(5) 0.0405(2) 0.068(2) Uani 1 d . . .
O9 O 0.6076(4) 0.5944(5) 0.0846(4) 0.093(2) Uani 1 d . . .
O10 O 0.3108(5) -0.3515(6) 0.1145(3) 0.105(3) Uani 1 d . . .
O11 O 0.2803(4) -0.2129(5) 0.0525(3) 0.092(2) Uani 1 d . . .
O12 O 0.1922(4) -0.3034(6) 0.0766(3) 0.079(2) Uani 1 d . . .
F1 F 0.4888(3) 0.7348(5) 0.0589(3) 0.094(2) Uani 1 d . . .
F2 F 0.5329(3) 0.7269(4) 0.1453(2) 0.0779(17) Uani 1 d . . .
F3 F 0.5543(4) 0.8477(4) 0.1010(3) 0.094(2) Uani 1 d . . .
F4 F 0.3169(5) -0.3921(6) 0.0029(3) 0.123(3) Uani 1 d . . .
F5 F 0.2310(4) -0.4676(4) 0.0206(2) 0.090(2) Uani 1 d . . .
F6 F 0.2110(4) -0.3446(4) -0.0323(2) 0.102(2) Uani 1 d . . .
Ru1 Ru 0.47992(3) 0.20780(4) 0.21044(2) 0.02363(17) Uani 1 d . . .
Cl1 Cl 0.0306(2) -0.2331(4) -0.06779(14) 0.1462(19) Uani 1 d . . .
Cl2 Cl 0.0894(4) -0.0487(3) -0.02856(18) 0.176(2) Uani 1 d . . .

loop_
_atom_site_aniso_label
_atom_site_aniso_U_11
_atom_site_aniso_U_22
_atom_site_aniso_U_33
_atom_site_aniso_U_23
_atom_site_aniso_U_13
_atom_site_aniso_U_12
C1 0.026(5) 0.045(5) 0.030(4) -0.006(4) 0.003(3) -0.002(4)
C2 0.051(6) 0.045(5) 0.054(5) 0.000(5) 0.023(4) -0.010(5)
C3 0.063(7) 0.091(9) 0.050(6) 0.002(5) 0.030(5) -0.014(6)
C4 0.058(7) 0.083(8) 0.057(6) -0.018(6) 0.036(5) -0.001(6)
C5 0.063(7) 0.054(6) 0.068(7) -0.027(5) 0.019(6) 0.010(5)
C6 0.048(6) 0.044(5) 0.047(5) -0.015(4) 0.015(4) 0.000(4)
C7 0.024(5) 0.030(5) 0.044(5) 0.002(4) 0.011(4) 0.009(4)
C8 0.033(5) 0.031(5) 0.052(5) 0.014(4) 0.008(4) 0.010(4)
C9 0.037(5) 0.047(6) 0.048(5) 0.014(4) 0.008(4) 0.014(4)
C10 0.046(6) 0.037(5) 0.069(6) 0.021(4) 0.017(5) 0.018(5)
C11 0.049(6) 0.026(5) 0.076(6) 0.009(4) 0.019(5) 0.011(4)
C12 0.027(5) 0.036(5) 0.049(5) -0.004(4) 0.009(4) 0.001(4)
C13 0.033(5) 0.028(4) 0.024(4) 0.004(3) 0.005(3) 0.002(4)
C14 0.025(5) 0.036(5) 0.038(4) 0.007(4) 0.001(3) -0.006(4)
C15 0.019(4) 0.034(5) 0.045(5) 0.002(4) 0.000(4) 0.005(4)
C16 0.031(5) 0.034(5) 0.046(5) 0.009(4) 0.007(4) 0.000(4)
C17 0.035(5) 0.032(5) 0.072(6) 0.009(5) 0.021(4) 0.006(4)
C18 0.050(7) 0.017(5) 0.119(9) 0.001(5) 0.036(6) -0.009(4)
C19 0.053(6) 0.038(6) 0.087(7) -0.016(5) 0.025(5) -0.012(5)
C20 0.050(6) 0.028(5) 0.054(6) -0.004(4) 0.018(4) -0.006(4)
C21 0.026(4) 0.029(4) 0.028(4) 0.002(4) 0.007(3) 0.001(4)
C22 0.034(5) 0.032(4) 0.031(4) 0.001(4) -0.003(3) -0.003(4)
C23 0.045(6) 0.049(5) 0.034(5) 0.000(4) 0.010(4) -0.007(5)
C24 0.053(6) 0.073(6) 0.025(4) 0.004(5) 0.003(4) -0.008(6)
C25 0.040(5) 0.065(7) 0.033(5) 0.000(4) -0.005(4) -0.009(5)
C26 0.031(5) 0.045(5) 0.033(5) 0.001(4) 0.004(4) -0.001(4)
C27 0.028(5) 0.036(5) 0.029(4) 0.000(4) 0.006(4) 0.001(4)
C28 0.033(5) 0.030(5) 0.047(5) 0.002(4) 0.006(4) -0.002(4)
C29 0.040(5) 0.043(5) 0.054(6) -0.006(4) 0.007(4) -0.017(4)
C30 0.046(6) 0.034(5) 0.069(6) -0.010(4) 0.023(5) -0.012(4)
C31 0.056(6) 0.025(5) 0.062(6) 0.003(5) 0.009(5) 0.004(5)
C32 0.032(5) 0.032(5) 0.043(5) 0.005(4) 0.001(4) 0.002(4)
C33 0.031(5) 0.028(4) 0.031(4) 0.003(3) 0.012(4) -0.002(4)
C34 0.035(5) 0.030(4) 0.033(5) -0.007(4) 0.000(4) -0.010(4)
C35 0.046(6) 0.052(5) 0.038(5) -0.005(4) 0.013(4) -0.016(5)
C36 0.076(8) 0.052(6) 0.020(4) 0.003(4) 0.004(5) -0.016(5)
C37 0.041(5) 0.045(5) 0.031(5) 0.008(4) -0.009(4) -0.001(4)
C38 0.033(5) 0.036(4) 0.031(5) 0.001(3) 0.003(4) -0.004(4)
C39 0.022(5) 0.030(4) 0.034(4) 0.002(3) 0.001(3) 0.001(4)
C40 0.024(5) 0.049(6) 0.035(5) 0.000(4) 0.008(4) 0.002(5)
C41 0.029(5) 0.034(5) 0.028(4) -0.001(3) 0.005(3) 0.006(4)
C42 0.041(5) 0.048(5) 0.035(5) 0.008(4) 0.005(4) 0.003(4)
C43 0.059(6) 0.029(5) 0.048(6) -0.011(4) 0.009(5) -0.003(4)
C44 0.068(7) 0.048(6) 0.043(5) -0.021(4) 0.016(5) -0.010(5)
C45 0.042(6) 0.056(6) 0.041(5) -0.002(4) 0.010(4) 0.006(5)
C46 0.039(5) 0.032(4) 0.041(5) -0.008(4) 0.014(4) -0.001(4)
C47 0.028(4) 0.041(5) 0.025(4) 0.005(4) 0.007(3) 0.011(4)
C48 0.042(5) 0.039(5) 0.035(5) 0.004(4) 0.002(4) 0.013(4)
C49 0.046(6) 0.051(5) 0.043(5) 0.013(4) 0.016(4) 0.021(5)
C50 0.035(5) 0.078(7) 0.039(5) 0.003(5) 0.000(4) 0.024(5)
C51 0.036(5) 0.067(7) 0.034(5) -0.001(4) 0.002(4) 0.008(4)
C52 0.029(5) 0.049(5) 0.029(4) 0.007(4) 0.002(4) 0.008(4)
C53 0.041(6) 0.123(9) 0.036(5) -0.007(6) -0.010(4) 0.006(6)
C54 0.049(6) 0.054(6) 0.039(5) -0.014(4) 0.018(4) 0.003(5)
C55 0.093(8) 0.045(6) 0.055(6) -0.015(5) 0.020(5) -0.018(6)
C56 0.098(9) 0.089(8) 0.023(5) 0.013(5) 0.025(5) -0.002(7)
C57 0.057(6) 0.054(6) 0.040(5) 0.017(4) -0.008(4) 0.023(5)
C58 0.063(7) 0.034(5) 0.076(7) 0.027(5) 0.022(5) 0.012(5)
C59 0.051(6) 0.062(7) 0.049(6) 0.002(5) 0.007(5) -0.012(5)
C60 0.087(9) 0.051(7) 0.062(7) 0.001(5) 0.027(6) -0.006(6)
C61 0.076(9) 0.093(9) 0.111(10) 0.025(7) -0.008(7) 0.016(7)
P1 0.0219(11) 0.0277(11) 0.0326(11) -0.0014(9) 0.0050(9) 0.0001(9)
P2 0.0234(10) 0.0261(10) 0.0250(10) -0.0002(8) 0.0005(7) -0.0011(9)
P3 0.0207(11) 0.0279(11) 0.0251(10) 0.0031(8) 0.0033(8) -0.0007(9)
P4 0.0223(11) 0.0298(12) 0.0289(11) 0.0017(8) 0.0027(8) 0.0023(8)
P5 0.0262(12) 0.0368(12) 0.0267(11) -0.0020(9) 0.0053(8) 0.0005(9)
P6 0.0350(12) 0.0322(11) 0.0270(11) 0.0059(8) 0.0038(9) -0.0031(9)
S1 0.0432(14) 0.0618(15) 0.0518(14) 0.0095(13) 0.0061(10) -0.0039(13)
S2 0.0432(14) 0.0482(14) 0.0482(12) -0.0068(11) 0.0011(10) 0.0053(12)
O1 0.022(3) 0.061(4) 0.041(3) -0.010(3) -0.005(2) 0.000(3)
O2 0.058(4) 0.051(4) 0.032(3) 0.004(3) 0.019(3) 0.008(3)
O3 0.043(3) 0.025(3) 0.038(3) -0.012(2) 0.012(2) -0.003(2)
O4 0.054(4) 0.051(4) 0.037(3) 0.000(3) 0.018(3) -0.010(3)
O5 0.048(4) 0.040(3) 0.041(3) 0.007(3) -0.007(3) 0.008(3)
O6 0.042(3) 0.028(3) 0.038(3) 0.010(2) 0.008(2) 0.006(3)
O7 0.043(4) 0.100(5) 0.052(4) 0.012(4) -0.009(3) -0.014(4)
O8 0.052(4) 0.105(6) 0.047(4) 0.028(3) 0.010(3) -0.003(4)
O9 0.096(6) 0.060(5) 0.130(7) -0.017(5) 0.042(5) 0.002(4)
O10 0.103(7) 0.100(6) 0.076(5) -0.024(5) -0.037(5) 0.046(5)
O11 0.102(6) 0.051(4) 0.120(6) -0.004(5) 0.026(5) -0.032(5)
O12 0.076(5) 0.100(6) 0.075(5) 0.017(4) 0.043(4) 0.022(5)
F1 0.047(4) 0.134(6) 0.090(4) -0.019(4) 0.000(3) 0.001(4)
F2 0.081(4) 0.078(4) 0.085(4) 0.022(3) 0.040(3) 0.012(3)
F3 0.103(6) 0.061(4) 0.120(6) 0.009(4) 0.036(4) 0.005(4)
F4 0.158(8) 0.104(6) 0.142(7) 0.010(5) 0.098(6) 0.035(5)
F5 0.139(6) 0.036(3) 0.074(4) -0.003(3) -0.003(4) -0.012(3)
F6 0.170(7) 0.072(4) 0.043(3) 0.007(3) -0.003(4) 0.014(4)
Ru1 0.0209(3) 0.0246(3) 0.0232(3) 0.0015(3) 0.0024(2) 0.0003(3)
Cl1 0.111(3) 0.215(5) 0.083(2) 0.042(3) -0.022(2) -0.055(3)
Cl2 0.299(7) 0.112(3) 0.105(3) 0.033(3) 0.036(4) 0.085(4)

loop_
_atom_type_symbol
_atom_type_description
_atom_type_scat_dispersion_real
_atom_type_scat_dispersion_imag
_atom_type_scat_source
C C 0.0020 0.0020 'International Tables Vol C Tables 4.2.6.8 and 6.1.1.4'
H H 0.0000 0.0000 'International Tables Vol C Tables 4.2.6.8 and 6.1.1.4'
P P 0.0900 0.0950 'International Tables Vol C Tables 4.2.6.8 and 6.1.1.4'
S S 0.1100 0.1240 'International Tables Vol C Tables 4.2.6.8 and 6.1.1.4'
O O 0.0080 0.0060 'International Tables Vol C Tables 4.2.6.8 and 6.1.1.4'
F F 0.0140 0.0100 'International Tables Vol C Tables 4.2.6.8 and 6.1.1.4'
Ru Ru -1.4200 0.8360 'International Tables Vol C Tables 4.2.6.8 and 6.1.1.4'
Cl Cl 0.1320 0.1590 'International Tables Vol C Tables 4.2.6.8 and 6.1.1.4'

loop_
_geom_angle_atom_site_label_1
_geom_angle_atom_site_label_2
_geom_angle_atom_site_label_3
_geom_angle
_geom_angle_site_symmetry_1
_geom_angle_site_symmetry_3
_geom_angle_publ_flag
C6 C1 C2 118.9(8) . . ?
C6 C1 P1 121.2(6) . . ?
C2 C1 P1 119.9(6) . . ?
C3 C2 C1 119.6(9) . . ?
C4 C3 C2 123.1(10) . . ?
C3 C4 C5 117.2(8) . . ?
C6 C5 C4 121.4(9) . . ?
C1 C6 C5 119.8(9) . . ?
C12 C7 C8 118.7(7) . . ?
C12 C7 P1 120.9(6) . . ?
C8 C7 P1 120.4(6) . . ?
C9 C8 C7 119.8(8) . . ?
C10 C9 C8 121.3(8) . . ?
C9 C10 C11 118.8(8) . . ?
C12 C11 C10 121.3(8) . . ?
C11 C12 C7 120.1(8) . . ?
C14 C13 P1 128.6(6) . . ?
C14 C13 P2 128.9(6) . . ?
P1 C13 P2 101.9(4) . . ?
C16 C15 C20 118.1(7) . . ?
C16 C15 P2 121.0(6) . . ?
C20 C15 P2 120.8(6) . . ?
C15 C16 C17 122.0(8) . . ?
C18 C17 C16 119.4(9) . . ?
C17 C18 C19 120.7(8) . . ?
C18 C19 C20 120.8(9) . . ?
C19 C20 C15 119.0(8) . . ?
C22 C21 C26 119.7(6) . . ?
C22 C21 P2 120.4(5) . . ?
C26 C21 P2 119.4(6) . . ?
C21 C22 C23 120.9(7) . . ?
C24 C23 C22 120.5(8) . . ?
C23 C24 C25 119.8(7) . . ?
C24 C25 C26 120.5(7) . . ?
C21 C26 C25 118.6(8) . . ?
C32 C27 C28 118.2(7) . . ?
C32 C27 P3 122.4(6) . . ?
C28 C27 P3 119.3(6) . . ?
C29 C28 C27 120.3(7) . . ?
C28 C29 C30 120.8(8) . . ?
C31 C30 C29 118.9(8) . . ?
C30 C31 C32 121.0(8) . . ?
C27 C32 C31 120.7(7) . . ?
C34 C33 C38 118.5(7) . . ?
C34 C33 P3 122.2(6) . . ?
C38 C33 P3 119.0(6) . . ?
C33 C34 C35 120.9(8) . . ?
C36 C35 C34 119.7(8) . . ?
C37 C36 C35 119.9(8) . . ?
C38 C37 C36 120.8(8) . . ?
C37 C38 C33 120.2(8) . . ?
C40 C39 P4 129.8(7) . . ?
C40 C39 P3 128.8(7) . . ?
P4 C39 P3 100.9(4) . . ?
C46 C41 C42 117.8(7) . . ?
C46 C41 P4 121.9(6) . . ?
C42 C41 P4 120.3(6) . . ?
C43 C42 C41 119.9(8) . . ?
C44 C43 C42 120.2(8) . . ?
C43 C44 C45 120.4(8) . . ?
C46 C45 C44 118.1(8) . . ?
C41 C46 C45 123.7(8) . . ?
C52 C47 C48 118.7(7) . . ?
C52 C47 P4 122.0(6) . . ?
C48 C47 P4 119.3(6) . . ?
C49 C48 C47 120.3(8) . . ?
C50 C49 C48 119.6(8) . . ?
C49 C50 C51 121.5(8) . . ?
C50 C51 C52 118.9(8) . . ?
C47 C52 C51 120.9(8) . . ?
F1 C59 F2 107.5(8) . . ?
F1 C59 F3 103.7(8) . . ?
F2 C59 F3 103.3(8) . . ?
F1 C59 S1 116.3(7) . . ?
F2 C59 S1 114.9(7) . . ?
F3 C59 S1 109.8(7) . . ?
F6 C60 F5 108.9(9) . . ?
F6 C60 F4 106.9(9) . . ?
F5 C60 F4 105.9(9) . . ?
F6 C60 S2 112.6(8) . . ?
F5 C60 S2 111.4(7) . . ?
F4 C60 S2 110.9(8) . . ?
Cl1 C61 Cl2 112.5(7) . . ?
C13 P1 C7 104.4(3) . . ?
C13 P1 C1 107.2(4) . . ?
C7 P1 C1 101.4(4) . . ?
C13 P1 Ru1 93.5(3) . . ?
C7 P1 Ru1 118.3(3) . . ?
C1 P1 Ru1 128.8(2) . . ?
C15 P2 C13 102.0(3) . . ?
C15 P2 C21 99.2(3) . . ?
C13 P2 C21 106.7(3) . . ?
C15 P2 Ru1 128.7(2) . . ?
C13 P2 Ru1 90.8(2) . . ?
C21 P2 Ru1 124.5(2) . . ?
C33 P3 C39 104.9(3) . . ?
C33 P3 C27 99.1(3) . . ?
C39 P3 C27 103.7(3) . . ?
C33 P3 Ru1 123.6(2) . . ?
C39 P3 Ru1 91.1(2) . . ?
C27 P3 Ru1 129.4(3) . . ?
C39 P4 C47 106.3(3) . . ?
C39 P4 C41 103.4(3) . . ?
C47 P4 C41 100.8(3) . . ?
C39 P4 Ru1 94.0(3) . . ?
C47 P4 Ru1 127.3(2) . . ?
C41 P4 Ru1 121.3(2) . . ?
O3 P5 O1 104.7(3) . . ?
O3 P5 O2 105.1(3) . . ?
O1 P5 O2 106.0(3) . . ?
O3 P5 Ru1 114.4(2) . . ?
O1 P5 Ru1 116.8(2) . . ?
O2 P5 Ru1 109.0(2) . . ?
O4 P6 O6 104.4(3) . . ?
O4 P6 O5 106.7(3) . . ?
O6 P6 O5 104.5(3) . . ?
O4 P6 Ru1 120.3(2) . . ?
O6 P6 Ru1 110.8(2) . . ?
O5 P6 Ru1 109.0(2) . . ?
O7 S1 O8 116.2(4) . . ?
O7 S1 O9 112.7(5) . . ?
O8 S1 O9 114.5(5) . . ?
O7 S1 C59 104.2(4) . . ?
O8 S1 C59 103.4(4) . . ?
O9 S1 C59 103.9(5) . . ?
O12 S2 O10 113.0(5) . . ?
O12 S2 O11 112.7(5) . . ?
O10 S2 O11 118.8(5) . . ?
O12 S2 C60 103.1(5) . . ?
O10 S2 C60 104.4(5) . . ?
O11 S2 C60 102.5(5) . . ?
C53 O1 P5 124.9(6) . . ?
C54 O2 P5 129.3(5) . . ?
C55 O3 P5 121.5(5) . . ?
C56 O4 P6 126.9(6) . . ?
C57 O5 P6 126.7(5) . . ?
C58 O6 P6 127.0(5) . . ?
C59 F1 F3 39.4(5) . . ?
C59 F1 F2 36.6(5) . . ?
F3 F1 F2 60.1(3) . . ?
C59 F2 F3 39.3(5) . . ?
C59 F2 F1 35.9(5) . . ?
F3 F2 F1 59.7(3) . . ?
C59 F3 F1 36.9(5) . . ?
C59 F3 F2 37.5(5) . . ?
F1 F3 F2 60.2(3) . . ?
C60 F4 F6 36.0(5) . . ?
C60 F4 F5 36.9(5) . . ?
F6 F4 F5 60.5(4) . . ?
C60 F5 F4 37.1(6) . . ?
C60 F5 F6 35.1(5) . . ?
F4 F5 F6 59.5(4) . . ?
C60 F6 F4 37.2(6) . . ?
C60 F6 F5 36.0(5) . . ?
F4 F6 F5 60.0(3) . . ?
P5 Ru1 P6 84.96(7) . . ?
P5 Ru1 P4 101.73(7) . . ?
P6 Ru1 P4 86.97(7) . . ?
P5 Ru1 P1 88.66(7) . . ?
P6 Ru1 P1 103.36(8) . . ?
P4 Ru1 P1 166.05(7) . . ?
P5 Ru1 P3 91.79(7) . . ?
P6 Ru1 P3 156.19(7) . . ?
P4 Ru1 P3 70.57(7) . . ?
P1 Ru1 P3 100.13(7) . . ?
P5 Ru1 P2 156.85(7) . . ?
P6 Ru1 P2 89.94(7) . . ?
P4 Ru1 P2 100.52(7) . . ?
P1 Ru1 P2 70.55(7) . . ?
P3 Ru1 P2 101.57(6) . . ?

loop_
_geom_bond_atom_site_label_1
_geom_bond_atom_site_label_2
_geom_bond_distance
_geom_bond_site_symmetry_2
_geom_bond_publ_flag
C1 C6 1.382(11) . ?
C1 C2 1.398(11) . ?
C1 P1 1.842(8) . ?
C2 C3 1.368(12) . ?
C3 C4 1.359(14) . ?
C4 C5 1.397(14) . ?
C5 C6 1.386(12) . ?
C7 C12 1.390(11) . ?
C7 C8 1.403(10) . ?
C7 P1 1.821(7) . ?
C8 C9 1.388(11) . ?
C9 C10 1.363(12) . ?
C10 C11 1.388(12) . ?
C11 C12 1.376(11) . ?
C13 C14 1.329(10) . ?
C13 P1 1.809(7) . ?
C13 P2 1.826(8) . ?
C15 C16 1.380(11) . ?
C15 C20 1.419(11) . ?
C15 P2 1.825(8) . ?
C16 C17 1.383(11) . ?
C17 C18 1.363(13) . ?
C18 C19 1.373(14) . ?
C19 C20 1.391(12) . ?
C21 C22 1.375(10) . ?
C21 C26 1.391(10) . ?
C21 P2 1.827(7) . ?
C22 C23 1.385(10) . ?
C23 C24 1.355(11) . ?
C24 C25 1.388(12) . ?
C25 C26 1.408(11) . ?
C27 C32 1.355(10) . ?
C27 C28 1.414(10) . ?
C27 P3 1.852(8) . ?
C28 C29 1.363(11) . ?
C29 C30 1.375(12) . ?
C30 C31 1.363(11) . ?
C31 C32 1.389(11) . ?
C33 C34 1.384(11) . ?
C33 C38 1.402(10) . ?
C33 P3 1.816(7) . ?
C34 C35 1.389(11) . ?
C35 C36 1.380(13) . ?
C36 C37 1.375(13) . ?
C37 C38 1.374(10) . ?
C39 C40 1.316(11) . ?
C39 P4 1.820(7) . ?
C39 P3 1.832(8) . ?
C41 C46 1.344(11) . ?
C41 C42 1.409(11) . ?
C41 P4 1.840(7) . ?
C42 C43 1.395(11) . ?
C43 C44 1.364(12) . ?
C44 C45 1.389(12) . ?
C45 C46 1.381(11) . ?
C47 C52 1.390(10) . ?
C47 C48 1.403(11) . ?
C47 P4 1.829(7) . ?
C48 C49 1.397(11) . ?
C49 C50 1.375(13) . ?
C50 C51 1.377(13) . ?
C51 C52 1.405(10) . ?
C53 O1 1.475(9) . ?
C54 O2 1.421(9) . ?
C55 O3 1.468(9) . ?
C56 O4 1.461(9) . ?
C57 O5 1.467(9) . ?
C58 O6 1.487(9) . ?
C59 F1 1.308(10) . ?
C59 F2 1.329(11) . ?
C59 F3 1.383(10) . ?
C59 S1 1.735(11) . ?
C60 F6 1.301(11) . ?
C60 F5 1.331(11) . ?
C60 F4 1.338(13) . ?
C60 S2 1.801(10) . ?
C61 Cl1 1.717(12) . ?
C61 Cl2 1.735(13) . ?
P1 Ru1 2.409(2) . ?
P2 Ru1 2.4782(19) . ?
P3 Ru1 2.4764(19) . ?
P4 Ru1 2.396(2) . ?
P5 O3 1.588(5) . ?
P5 O1 1.589(5) . ?
P5 O2 1.591(6) . ?
P5 Ru1 2.303(2) . ?
P6 O4 1.568(6) . ?
P6 O6 1.577(6) . ?
P6 O5 1.588(5) . ?
P6 Ru1 2.325(2) . ?
S1 O7 1.435(6) . ?
S1 O8 1.452(6) . ?
S1 O9 1.457(7) . ?
S2 O12 1.391(7) . ?
S2 O10 1.423(7) . ?
S2 O11 1.430(7) . ?
F1 F3 2.117(9) . ?
F1 F2 2.127(8) . ?
F2 F3 2.126(9) . ?
F4 F6 2.120(12) . ?
F4 F5 2.131(11) . ?
F5 F6 2.141(8) . ?

loop_
_geom_torsion_atom_site_label_1
_geom_torsion_atom_site_label_2
_geom_torsion_atom_site_label_3
_geom_torsion_atom_site_label_4
_geom_torsion
_geom_torsion_site_symmetry_1
_geom_torsion_site_symmetry_2
_geom_torsion_site_symmetry_3
_geom_torsion_site_symmetry_4
_geom_torsion_publ_flag
C6 C1 C2 C3 0.7(12) . . . . ?
P1 C1 C2 C3 -178.5(7) . . . . ?
C1 C2 C3 C4 -2.2(15) . . . . ?
C2 C3 C4 C5 2.9(15) . . . . ?
C3 C4 C5 C6 -2.2(15) . . . . ?
C2 C1 C6 C5 0.0(12) . . . . ?
P1 C1 C6 C5 179.2(7) . . . . ?
C4 C5 C6 C1 0.8(14) . . . . ?
C12 C7 C8 C9 0.0(12) . . . . ?
P1 C7 C8 C9 -178.5(6) . . . . ?
C7 C8 C9 C10 -0.1(13) . . . . ?
C8 C9 C10 C11 0.4(14) . . . . ?
C9 C10 C11 C12 -0.7(14) . . . . ?
C10 C11 C12 C7 0.7(13) . . . . ?
C8 C7 C12 C11 -0.3(12) . . . . ?
P1 C7 C12 C11 178.2(7) . . . . ?
C20 C15 C16 C17 0.9(12) . . . . ?
P2 C15 C16 C17 -174.8(6) . . . . ?
C15 C16 C17 C18 -1.0(12) . . . . ?
C16 C17 C18 C19 1.8(14) . . . . ?
C17 C18 C19 C20 -2.7(15) . . . . ?
C18 C19 C20 C15 2.6(14) . . . . ?
C16 C15 C20 C19 -1.7(12) . . . . ?
P2 C15 C20 C19 174.1(7) . . . . ?
C26 C21 C22 C23 1.1(12) . . . . ?
P2 C21 C22 C23 -170.7(6) . . . . ?
C21 C22 C23 C24 -0.9(13) . . . . ?
C22 C23 C24 C25 -0.4(15) . . . . ?
C23 C24 C25 C26 1.5(14) . . . . ?
C22 C21 C26 C25 0.0(11) . . . . ?
P2 C21 C26 C25 171.8(6) . . . . ?
C24 C25 C26 C21 -1.3(13) . . . . ?
C32 C27 C28 C29 -1.5(13) . . . . ?
P3 C27 C28 C29 177.4(7) . . . . ?
C27 C28 C29 C30 -0.3(14) . . . . ?
C28 C29 C30 C31 1.7(14) . . . . ?
C29 C30 C31 C32 -1.3(14) . . . . ?
C28 C27 C32 C31 1.8(12) . . . . ?
P3 C27 C32 C31 -177.0(7) . . . . ?
C30 C31 C32 C27 -0.5(14) . . . . ?
C38 C33 C34 C35 0.6(11) . . . . ?
P3 C33 C34 C35 174.8(6) . . . . ?
C33 C34 C35 C36 -1.7(12) . . . . ?
C34 C35 C36 C37 1.1(13) . . . . ?
C35 C36 C37 C38 0.6(13) . . . . ?
C36 C37 C38 C33 -1.8(12) . . . . ?
C34 C33 C38 C37 1.2(11) . . . . ?
P3 C33 C38 C37 -173.3(6) . . . . ?
C46 C41 C42 C43 -0.4(11) . . . . ?
P4 C41 C42 C43 179.0(6) . . . . ?
C41 C42 C43 C44 0.4(13) . . . . ?
C42 C43 C44 C45 -0.5(14) . . . . ?
C43 C44 C45 C46 0.6(13) . . . . ?
C42 C41 C46 C45 0.6(12) . . . . ?
P4 C41 C46 C45 -178.8(6) . . . . ?
C44 C45 C46 C41 -0.7(13) . . . . ?
C52 C47 C48 C49 -0.5(12) . . . . ?
P4 C47 C48 C49 -178.5(6) . . . . ?
C47 C48 C49 C50 3.3(13) . . . . ?
C48 C49 C50 C51 -3.5(14) . . . . ?
C49 C50 C51 C52 0.8(14) . . . . ?
C48 C47 C52 C51 -2.2(11) . . . . ?
P4 C47 C52 C51 175.7(6) . . . . ?
C50 C51 C52 C47 2.1(12) . . . . ?
C14 C13 P1 C7 83.3(7) . . . . ?
P2 C13 P1 C7 -104.8(4) . . . . ?
C14 C13 P1 C1 -23.7(8) . . . . ?
P2 C13 P1 C1 148.2(3) . . . . ?
C14 C13 P1 Ru1 -156.3(7) . . . . ?
P2 C13 P1 Ru1 15.6(3) . . . . ?
C12 C7 P1 C13 161.9(7) . . . . ?
C8 C7 P1 C13 -19.7(7) . . . . ?
C12 C7 P1 C1 -86.9(7) . . . . ?
C8 C7 P1 C1 91.6(7) . . . . ?
C12 C7 P1 Ru1 59.7(7) . . . . ?
C8 C7 P1 Ru1 -121.8(6) . . . . ?
C6 C1 P1 C13 134.4(6) . . . . ?
C2 C1 P1 C13 -46.4(7) . . . . ?
C6 C1 P1 C7 25.2(7) . . . . ?
C2 C1 P1 C7 -155.6(6) . . . . ?
C6 C1 P1 Ru1 -116.3(6) . . . . ?
C2 C1 P1 Ru1 62.9(7) . . . . ?
C16 C15 P2 C13 40.0(7) . . . . ?
C20 C15 P2 C13 -135.6(6) . . . . ?
C16 C15 P2 C21 149.3(6) . . . . ?
C20 C15 P2 C21 -26.3(7) . . . . ?
C16 C15 P2 Ru1 -60.9(7) . . . . ?
C20 C15 P2 Ru1 123.4(6) . . . . ?
C14 C13 P2 C15 26.8(7) . . . . ?
P1 C13 P2 C15 -145.1(3) . . . . ?
C14 C13 P2 C21 -76.7(7) . . . . ?
P1 C13 P2 C21 111.4(4) . . . . ?
C14 C13 P2 Ru1 156.7(7) . . . . ?
P1 C13 P2 Ru1 -15.1(3) . . . . ?
C22 C21 P2 C15 89.8(7) . . . . ?
C26 C21 P2 C15 -82.0(7) . . . . ?
C22 C21 P2 C13 -164.7(6) . . . . ?
C26 C21 P2 C13 23.6(7) . . . . ?
C22 C21 P2 Ru1 -61.7(7) . . . . ?
C26 C21 P2 Ru1 126.5(5) . . . . ?
C34 C33 P3 C39 18.6(7) . . . . ?
C38 C33 P3 C39 -167.2(6) . . . . ?
C34 C33 P3 C27 -88.3(7) . . . . ?
C38 C33 P3 C27 86.0(6) . . . . ?
C34 C33 P3 Ru1 120.2(6) . . . . ?
C38 C33 P3 Ru1 -65.5(6) . . . . ?
C40 C39 P3 C33 -78.1(8) . . . . ?
P4 C39 P3 C33 109.9(4) . . . . ?
C40 C39 P3 C27 25.3(8) . . . . ?
P4 C39 P3 C27 -146.7(3) . . . . ?
C40 C39 P3 Ru1 156.5(7) . . . . ?
P4 C39 P3 Ru1 -15.5(3) . . . . ?
C32 C27 P3 C33 -28.9(8) . . . . ?
C28 C27 P3 C33 152.3(7) . . . . ?
C32 C27 P3 C39 -136.8(7) . . . . ?
C28 C27 P3 C39 44.3(7) . . . . ?
C32 C27 P3 Ru1 120.2(6) . . . . ?
C28 C27 P3 Ru1 -58.7(7) . . . . ?
C40 C39 P4 C47 -25.0(8) . . . . ?
P3 C39 P4 C47 146.9(3) . . . . ?
C40 C39 P4 C41 80.7(8) . . . . ?
P3 C39 P4 C41 -107.5(4) . . . . ?
C40 C39 P4 Ru1 -155.8(7) . . . . ?
P3 C39 P4 Ru1 16.0(3) . . . . ?
C52 C47 P4 C39 -29.5(7) . . . . ?
C48 C47 P4 C39 148.4(6) . . . . ?
C52 C47 P4 C41 -137.1(6) . . . . ?
C48 C47 P4 C41 40.8(7) . . . . ?
C52 C47 P4 Ru1 78.8(7) . . . . ?
C48 C47 P4 Ru1 -103.3(6) . . . . ?
C46 C41 P4 C39 -22.2(7) . . . . ?
C42 C41 P4 C39 158.4(6) . . . . ?
C46 C41 P4 C47 87.6(7) . . . . ?
C42 C41 P4 C47 -91.8(6) . . . . ?
C46 C41 P4 Ru1 -125.5(6) . . . . ?
C42 C41 P4 Ru1 55.1(7) . . . . ?
F1 C59 S1 O7 -177.5(7) . . . . ?
F2 C59 S1 O7 -50.6(8) . . . . ?
F3 C59 S1 O7 65.2(7) . . . . ?
F1 C59 S1 O8 60.6(8) . . . . ?
F2 C59 S1 O8 -172.6(7) . . . . ?
F3 C59 S1 O8 -56.7(7) . . . . ?
F1 C59 S1 O9 -59.2(9) . . . . ?
F2 C59 S1 O9 67.6(8) . . . . ?
F3 C59 S1 O9 -176.5(7) . . . . ?
F6 C60 S2 O12 63.8(9) . . . . ?
F5 C60 S2 O12 -58.8(9) . . . . ?
F4 C60 S2 O12 -176.5(7) . . . . ?
F6 C60 S2 O10 -177.9(8) . . . . ?
F5 C60 S2 O10 59.5(10) . . . . ?
F4 C60 S2 O10 -58.2(9) . . . . ?
F6 C60 S2 O11 -53.4(9) . . . . ?
F5 C60 S2 O11 -176.0(8) . . . . ?
F4 C60 S2 O11 66.3(8) . . . . ?
O3 P5 O1 C53 -101.5(7) . . . . ?
O2 P5 O1 C53 9.3(8) . . . . ?
Ru1 P5 O1 C53 130.9(7) . . . . ?
O3 P5 O2 C54 21.2(7) . . . . ?
O1 P5 O2 C54 -89.3(7) . . . . ?
Ru1 P5 O2 C54 144.2(6) . . . . ?
O1 P5 O3 C55 30.1(7) . . . . ?
O2 P5 O3 C55 -81.3(7) . . . . ?
Ru1 P5 O3 C55 159.3(6) . . . . ?
O6 P6 O4 C56 -103.2(7) . . . . ?
O5 P6 O4 C56 7.1(8) . . . . ?
Ru1 P6 O4 C56 131.8(7) . . . . ?
O4 P6 O5 C57 -76.0(7) . . . . ?
O6 P6 O5 C57 34.2(8) . . . . ?
Ru1 P6 O5 C57 152.6(6) . . . . ?
O4 P6 O6 C58 31.3(7) . . . . ?
O5 P6 O6 C58 -80.6(7) . . . . ?
Ru1 P6 O6 C58 162.2(6) . . . . ?
F2 C59 F1 F3 109.0(11) . . . . ?
S1 C59 F1 F3 -120.6(11) . . . . ?
F3 C59 F1 F2 -109.0(11) . . . . ?
S1 C59 F1 F2 130.4(11) . . . . ?
F1 C59 F2 F3 -109.3(11) . . . . ?
S1 C59 F2 F3 119.5(10) . . . . ?
F3 C59 F2 F1 109.3(11) . . . . ?
S1 C59 F2 F1 -131.2(11) . . . . ?
F3 F1 F2 C59 -43.8(8) . . . . ?
C59 F1 F2 F3 43.8(8) . . . . ?
F2 C59 F3 F1 -112.1(11) . . . . ?
S1 C59 F3 F1 124.9(10) . . . . ?
F1 C59 F3 F2 112.1(11) . . . . ?
S1 C59 F3 F2 -123.0(9) . . . . ?
F2 F1 F3 C59 40.5(8) . . . . ?
C59 F1 F3 F2 -40.5(8) . . . . ?
F1 F2 F3 C59 -39.9(7) . . . . ?
C59 F2 F3 F1 39.9(7) . . . . ?
F5 C60 F4 F6 116.0(11) . . . . ?
S2 C60 F4 F6 -123.1(10) . . . . ?
F6 C60 F4 F5 -116.0(11) . . . . ?
S2 C60 F4 F5 121.0(11) . . . . ?
F6 C60 F5 F4 114.6(12) . . . . ?
S2 C60 F5 F4 -120.6(12) . . . . ?
F4 C60 F5 F6 -114.6(12) . . . . ?
S2 C60 F5 F6 124.7(13) . . . . ?
F6 F4 F5 C60 -37.3(8) . . . . ?
C60 F4 F5 F6 37.3(8) . . . . ?
F5 C60 F6 F4 -114.0(12) . . . . ?
S2 C60 F6 F4 122.0(11) . . . . ?
F4 C60 F6 F5 114.0(12) . . . . ?
S2 C60 F6 F5 -124.0(13) . . . . ?
F5 F4 F6 C60 38.3(8) . . . . ?
C60 F4 F6 F5 -38.3(8) . . . . ?
F4 F5 F6 C60 -39.6(9) . . . . ?
C60 F5 F6 F4 39.6(9) . . . . ?
O3 P5 Ru1 P6 155.3(2) . . . . ?
O1 P5 Ru1 P6 -81.9(3) . . . . ?
O2 P5 Ru1 P6 38.1(2) . . . . ?
O3 P5 Ru1 P4 -118.9(2) . . . . ?
O1 P5 Ru1 P4 3.9(3) . . . . ?
O2 P5 Ru1 P4 123.9(2) . . . . ?
O3 P5 Ru1 P1 51.8(2) . . . . ?
O1 P5 Ru1 P1 174.5(3) . . . . ?
O2 P5 Ru1 P1 -65.5(2) . . . . ?
O3 P5 Ru1 P3 -48.3(2) . . . . ?
O1 P5 Ru1 P3 74.4(3) . . . . ?
O2 P5 Ru1 P3 -165.6(2) . . . . ?
O3 P5 Ru1 P2 77.3(3) . . . . ?
O1 P5 Ru1 P2 -159.9(3) . . . . ?
O2 P5 Ru1 P2 -39.9(3) . . . . ?
O4 P6 Ru1 P5 -86.9(3) . . . . ?
O6 P6 Ru1 P5 151.2(2) . . . . ?
O5 P6 Ru1 P5 36.8(3) . . . . ?
O4 P6 Ru1 P4 171.1(3) . . . . ?
O6 P6 Ru1 P4 49.1(2) . . . . ?
O5 P6 Ru1 P4 -65.3(3) . . . . ?
O4 P6 Ru1 P1 0.6(3) . . . . ?
O6 P6 Ru1 P1 -121.4(2) . . . . ?
O5 P6 Ru1 P1 124.2(3) . . . . ?
O4 P6 Ru1 P3 -169.8(3) . . . . ?
O6 P6 Ru1 P3 68.2(3) . . . . ?
O5 P6 Ru1 P3 -46.2(3) . . . . ?
O4 P6 Ru1 P2 70.5(3) . . . . ?
O6 P6 Ru1 P2 -51.4(2) . . . . ?
O5 P6 Ru1 P2 -165.8(3) . . . . ?
C39 P4 Ru1 P5 75.5(2) . . . . ?
C47 P4 Ru1 P5 -38.5(3) . . . . ?
C41 P4 Ru1 P5 -176.2(3) . . . . ?
C39 P4 Ru1 P6 159.7(2) . . . . ?
C47 P4 Ru1 P6 45.7(3) . . . . ?
C41 P4 Ru1 P6 -91.9(3) . . . . ?
C39 P4 Ru1 P1 -62.0(4) . . . . ?
C47 P4 Ru1 P1 -176.0(4) . . . . ?
C41 P4 Ru1 P1 46.4(4) . . . . ?
C39 P4 Ru1 P3 -12.3(2) . . . . ?
C47 P4 Ru1 P3 -126.3(3) . . . . ?
C41 P4 Ru1 P3 96.1(3) . . . . ?
C39 P4 Ru1 P2 -110.9(2) . . . . ?
C47 P4 Ru1 P2 135.0(3) . . . . ?
C41 P4 Ru1 P2 -2.6(3) . . . . ?
C13 P1 Ru1 P5 157.7(2) . . . . ?
C7 P1 Ru1 P5 -93.8(3) . . . . ?
C1 P1 Ru1 P5 42.4(3) . . . . ?
C13 P1 Ru1 P6 73.2(2) . . . . ?
C7 P1 Ru1 P6 -178.3(3) . . . . ?
C1 P1 Ru1 P6 -42.1(3) . . . . ?
C13 P1 Ru1 P4 -63.7(4) . . . . ?
C7 P1 Ru1 P4 44.8(4) . . . . ?
C1 P1 Ru1 P4 -179.1(4) . . . . ?
C13 P1 Ru1 P3 -110.7(2) . . . . ?
C7 P1 Ru1 P3 -2.2(3) . . . . ?
C1 P1 Ru1 P3 133.9(3) . . . . ?
C13 P1 Ru1 P2 -11.9(2) . . . . ?
C7 P1 Ru1 P2 96.6(3) . . . . ?
C1 P1 Ru1 P2 -127.3(3) . . . . ?
C33 P3 Ru1 P5 161.5(3) . . . . ?
C39 P3 Ru1 P5 -89.7(2) . . . . ?
C27 P3 Ru1 P5 19.1(3) . . . . ?
C33 P3 Ru1 P6 -116.9(3) . . . . ?
C39 P3 Ru1 P6 -8.1(3) . . . . ?
C27 P3 Ru1 P6 100.7(4) . . . . ?
C33 P3 Ru1 P4 -96.7(3) . . . . ?
C39 P3 Ru1 P4 12.2(2) . . . . ?
C27 P3 Ru1 P4 120.9(3) . . . . ?
C33 P3 Ru1 P1 72.6(3) . . . . ?
C39 P3 Ru1 P1 -178.6(2) . . . . ?
C27 P3 Ru1 P1 -69.8(3) . . . . ?
C33 P3 Ru1 P2 0.5(3) . . . . ?
C39 P3 Ru1 P2 109.4(2) . . . . ?
C27 P3 Ru1 P2 -141.9(3) . . . . ?
C15 P2 Ru1 P5 90.7(4) . . . . ?
C13 P2 Ru1 P5 -15.5(3) . . . . ?
C21 P2 Ru1 P5 -126.5(3) . . . . ?
C15 P2 Ru1 P6 13.7(3) . . . . ?
C13 P2 Ru1 P6 -92.5(2) . . . . ?
C21 P2 Ru1 P6 156.6(3) . . . . ?
C15 P2 Ru1 P4 -73.2(3) . . . . ?
C13 P2 Ru1 P4 -179.4(2) . . . . ?
C21 P2 Ru1 P4 69.7(3) . . . . ?
C15 P2 Ru1 P1 117.9(4) . . . . ?
C13 P2 Ru1 P1 11.7(2) . . . . ?
C21 P2 Ru1 P1 -99.2(3) . . . . ?
C15 P2 Ru1 P3 -145.3(3) . . . . ?
C13 P2 Ru1 P3 108.5(2) . . . . ?
C21 P2 Ru1 P3 -2.5(3) . . . . ?
